data_4029923
loop_
_publ_author_name
'He, Xinwei'
'Shang, Yongjia'
'Yu, Zhiyu'
'Fang, Mei'
'Zhou, Yao'
'Han, Guang'
'Wu, Fuli'

_publ_section_title
;
 FeCl3-Catalyzed Four-Component Nucleophilic Addition/Intermolecular
 Cyclization Yielding Polysubstituted Pyridine Derivatives.
;
_journal_issue 18
_journal_name_full 'The Journal of organic chemistry'
_journal_page_first 8882
_journal_page_last 8888
_journal_paper_doi 10.1021/jo5014383
_journal_volume 79
_journal_year 2014
_chemical_formula_sum 'C22 H20 N4 O4'
_chemical_formula_weight 404.42
_chemical_name_systematic
;

 ?

;
_space_group_IT_number 14
_symmetry_cell_setting monoclinic
_symmetry_space_group_name_Hall '-P 2yn'
_symmetry_space_group_name_H-M 'P 1 21/n 1'
_atom_sites_solution_hydrogens geom
_atom_sites_solution_primary direct
_atom_sites_solution_secondary difmap
_audit_creation_method SHELXL-97
_cell_angle_alpha 90.00
_cell_angle_beta 104.4740(10)
_cell_angle_gamma 90.00
_cell_formula_units_Z 4
_cell_length_a 8.0882(7)
_cell_length_b 18.5212(15)
_cell_length_c 14.2817(12)
_cell_measurement_reflns_used 6169
_cell_measurement_temperature 293(2)
_cell_measurement_theta_max 27.58
_cell_measurement_theta_min 2.65
_cell_volume 2071.5(3)
_computing_cell_refinement 'Bruker SMART'
_computing_data_collection 'Bruker SMART'
_computing_data_reduction 'Bruker SAINT'
_computing_molecular_graphics 'Bruker SHELXTL'
_computing_publication_material 'Bruker SHELXTL'
_computing_structure_refinement 'SHELXL-97 (Sheldrick, 1997)'
_computing_structure_solution 'SHELXS-97 (Sheldrick, 1990)'
_diffrn_ambient_temperature 293(2)
_diffrn_measured_fraction_theta_full 0.993
_diffrn_measured_fraction_theta_max 0.993
_diffrn_measurement_device_type 'CCD area detector'
_diffrn_measurement_method 'phi and omega scans'
_diffrn_radiation_monochromator graphite
_diffrn_radiation_source 'fine-focus sealed tube'
_diffrn_radiation_type MoK\a
_diffrn_radiation_wavelength 0.71073
_diffrn_reflns_av_R_equivalents 0.0283
_diffrn_reflns_av_sigmaI/netI 0.0256
_diffrn_reflns_limit_h_max 10
_diffrn_reflns_limit_h_min -10
_diffrn_reflns_limit_k_max 24
_diffrn_reflns_limit_k_min -23
_diffrn_reflns_limit_l_max 15
_diffrn_reflns_limit_l_min -18
_diffrn_reflns_number 17858
_diffrn_reflns_theta_full 27.66
_diffrn_reflns_theta_max 27.66
_diffrn_reflns_theta_min 1.84
_exptl_absorpt_coefficient_mu 0.092
_exptl_absorpt_correction_T_max 0.9891
_exptl_absorpt_correction_T_min 0.9810
_exptl_absorpt_correction_type multi-scan
_exptl_crystal_colour colorless
_exptl_crystal_density_diffrn 1.297
_exptl_crystal_density_method 'not measured'
_exptl_crystal_description block
_exptl_crystal_F_000 848
_exptl_crystal_size_max 0.21
_exptl_crystal_size_mid 0.18
_exptl_crystal_size_min 0.12
_refine_diff_density_max 0.281
_refine_diff_density_min -0.323
_refine_diff_density_rms 0.041
_refine_ls_extinction_method none
_refine_ls_goodness_of_fit_ref 1.054
_refine_ls_hydrogen_treatment constr
_refine_ls_matrix_type full
_refine_ls_number_parameters 273
_refine_ls_number_reflns 4816
_refine_ls_number_restraints 0
_refine_ls_restrained_S_all 1.054
_refine_ls_R_factor_all 0.0796
_refine_ls_R_factor_gt 0.0552
_refine_ls_shift/su_max 0.000
_refine_ls_shift/su_mean 0.000
_refine_ls_structure_factor_coef Fsqd
_refine_ls_weighting_details 'calc w=1/[\s^2^(Fo^2^)+(0.0750P)^2^+0.6294P] where P=(Fo^2^+2Fc^2^)/3'
_refine_ls_weighting_scheme calc
_refine_ls_wR_factor_gt 0.1485
_refine_ls_wR_factor_ref 0.1670
_reflns_number_gt 3338
_reflns_number_total 4816
_reflns_threshold_expression >2sigma(I)
_cod_data_source_file jo5014383_si_002.cif
_cod_data_source_block 120917b_0m
_cod_depositor_comments
;
The following automatic conversions were performed:

'_symmetry_cell_setting' value 'Monoclinic' changed to 'monoclinic'
according to
/home/saulius/struct/COD-crude-data--automatic-downloads/rss-feeds/ACS/lib/dictionaries/cif_core.dic
dictionary named 'cif_core.dic' version 2.4.2 from 2011-04-26.

Automatic conversion script
Id: cif_fix_values 2281 2013-09-26 08:29:07Z andrius 

 Adding full bibliography for 4029922--4029923.cif.
;
_cod_original_sg_symbol_H-M P2(1)/n
_cod_database_code 4029923

loop_
_symmetry_equiv_pos_as_xyz
'x, y, z'
'-x+1/2, y+1/2, -z+1/2'
'-x, -y, -z'
'x-1/2, -y-1/2, z-1/2'

loop_
_atom_site_label
_atom_site_type_symbol
_atom_site_fract_x
_atom_site_fract_y
_atom_site_fract_z
_atom_site_U_iso_or_equiv
_atom_site_adp_type
_atom_site_occupancy
_atom_site_symmetry_multiplicity
_atom_site_calc_flag
_atom_site_refinement_flags
C1 C 0.3427(2) 0.15813(10) 0.56276(12) 0.0432(4) Uani 1 1 d .
C2 C 0.4335(2) 0.12276(10) 0.64207(12) 0.0436(4) Uani 1 1 d .
C3 C 0.4202(2) 0.14308(10) 0.74284(12) 0.0435(4) Uani 1 1 d .
H3 H 0.5355 0.1422 0.7858 0.052 Uiso 1 1 calc R
C4 C 0.3513(2) 0.21978(9) 0.74278(12) 0.0423(4) Uani 1 1 d .
C5 C 0.2622(2) 0.25173(10) 0.66062(12) 0.0431(4) Uani 1 1 d .
C6 C 0.3362(2) 0.18690(10) 0.39323(13) 0.0466(4) Uani 1 1 d .
C7 C 0.2635(3) 0.16572(12) 0.29931(14) 0.0572(5) Uani 1 1 d .
H7 H 0.2135 0.1204 0.2867 0.069 Uiso 1 1 calc R
C8 C 0.2656(3) 0.21250(14) 0.22396(16) 0.0696(6) Uani 1 1 d .
H8 H 0.2174 0.1983 0.1605 0.083 Uiso 1 1 calc R
C9 C 0.3383(4) 0.27963(14) 0.24238(19) 0.0752(7) Uani 1 1 d .
H9 H 0.3378 0.3112 0.1917 0.090 Uiso 1 1 calc R
C10 C 0.4114(4) 0.29985(14) 0.3355(2) 0.0766(7) Uani 1 1 d .
H10 H 0.4611 0.3453 0.3479 0.092 Uiso 1 1 calc R
C11 C 0.4123(3) 0.25373(12) 0.41123(16) 0.0621(5) Uani 1 1 d .
H11 H 0.4642 0.2676 0.4743 0.075 Uiso 1 1 calc R
C12 C 0.5384(2) 0.06429(11) 0.62969(13) 0.0495(4) Uani 1 1 d .
C13 C 0.3104(2) 0.09099(9) 0.78318(12) 0.0441(4) Uani 1 1 d .
C14 C 0.1487(3) 0.07206(11) 0.72979(14) 0.0518(5) Uani 1 1 d .
H14 H 0.1102 0.0894 0.6670 0.062 Uiso 1 1 calc R
C15 C 0.0430(3) 0.02813(11) 0.76714(16) 0.0600(5) Uani 1 1 d .
H15 H -0.0659 0.0163 0.7307 0.072 Uiso 1 1 calc R
C16 C 0.1027(3) 0.00246(11) 0.85898(16) 0.0629(6) Uani 1 1 d .
C17 C 0.2608(4) 0.01873(13) 0.91421(17) 0.0754(7) Uani 1 1 d .
H17 H 0.2987 0.0001 0.9763 0.091 Uiso 1 1 calc R
C18 C 0.3649(3) 0.06385(13) 0.87603(16) 0.0655(6) Uani 1 1 d .
H18 H 0.4728 0.0760 0.9135 0.079 Uiso 1 1 calc R
C19 C 0.3888(3) 0.25302(11) 0.83909(13) 0.0506(4) Uani 1 1 d .
C20 C 0.3372(5) 0.35052(16) 0.93694(19) 0.1052(11) Uani 1 1 d .
H20A H 0.2631 0.3271 0.9717 0.126 Uiso 1 1 calc R
H20B H 0.4542 0.3446 0.9744 0.126 Uiso 1 1 calc R
C21 C 0.2992(8) 0.42082(19) 0.9271(3) 0.166(2) Uani 1 1 d .
H21A H 0.3859 0.4456 0.9044 0.249 Uiso 1 1 calc R
H21B H 0.2936 0.4404 0.9885 0.249 Uiso 1 1 calc R
H21C H 0.1908 0.4270 0.8814 0.249 Uiso 1 1 calc R
C22 C 0.1712(3) 0.32303(11) 0.64871(15) 0.0584(5) Uani 1 1 d .
H22A H 0.0941 0.3246 0.6900 0.088 Uiso 1 1 calc R
H22B H 0.1080 0.3287 0.5826 0.088 Uiso 1 1 calc R
H22C H 0.2531 0.3613 0.6659 0.088 Uiso 1 1 calc R
N1 N 0.2481(2) 0.21763(8) 0.57308(10) 0.0492(4) Uani 1 1 d .
H1 H 0.1768 0.2345 0.5227 0.059 Uiso 1 1 calc R
N2 N 0.3345(2) 0.13760(9) 0.46894(11) 0.0529(4) Uani 1 1 d .
H2 H 0.3279 0.0923 0.4555 0.063 Uiso 1 1 calc R
N3 N 0.6224(3) 0.01669(11) 0.61878(14) 0.0702(5) Uani 1 1 d .
N4 N -0.0081(4) -0.04405(13) 0.9009(2) 0.0901(8) Uani 1 1 d .
O1 O -0.1638(4) -0.04151(16) 0.86249(18) 0.1309(11) Uani 1 1 d .
O2 O 0.0571(4) -0.07980(11) 0.9710(2) 0.1274(10) Uani 1 1 d .
O3 O 0.4809(2) 0.22526(8) 0.90978(10) 0.0641(4) Uani 1 1 d .
O4 O 0.3160(3) 0.31646(9) 0.84251(11) 0.0819(5) Uani 1 1 d .

loop_
_atom_site_aniso_label
_atom_site_aniso_U_11
_atom_site_aniso_U_22
_atom_site_aniso_U_33
_atom_site_aniso_U_23
_atom_site_aniso_U_13
_atom_site_aniso_U_12
C1 0.0487(9) 0.0436(9) 0.0374(9) -0.0011(7) 0.0109(7) -0.0021(7)
C2 0.0450(9) 0.0462(10) 0.0384(9) 0.0007(7) 0.0083(7) 0.0020(7)
C3 0.0440(9) 0.0492(10) 0.0343(8) 0.0011(7) 0.0041(7) 0.0026(7)
C4 0.0451(9) 0.0439(9) 0.0368(9) -0.0014(7) 0.0084(7) -0.0058(7)
C5 0.0499(9) 0.0416(9) 0.0386(9) -0.0013(7) 0.0125(7) -0.0044(7)
C6 0.0563(10) 0.0474(10) 0.0391(9) 0.0010(7) 0.0175(8) 0.0055(8)
C7 0.0726(13) 0.0567(12) 0.0415(10) -0.0010(9) 0.0130(9) -0.0010(10)
C8 0.0855(16) 0.0824(17) 0.0412(11) 0.0086(10) 0.0168(10) 0.0093(13)
C9 0.0990(18) 0.0704(16) 0.0680(16) 0.0241(12) 0.0428(14) 0.0135(14)
C10 0.1077(19) 0.0572(13) 0.0794(17) 0.0021(12) 0.0504(15) -0.0126(13)
C11 0.0794(14) 0.0582(13) 0.0532(12) -0.0060(10) 0.0248(10) -0.0111(11)
C12 0.0524(10) 0.0530(11) 0.0407(10) 0.0013(8) 0.0071(8) 0.0039(9)
C13 0.0554(10) 0.0393(9) 0.0373(9) 0.0023(7) 0.0110(7) 0.0073(8)
C14 0.0605(11) 0.0509(11) 0.0442(10) 0.0013(8) 0.0132(8) -0.0003(9)
C15 0.0698(13) 0.0551(12) 0.0606(13) -0.0097(10) 0.0266(10) -0.0091(10)
C16 0.0966(17) 0.0416(11) 0.0619(13) -0.0063(9) 0.0412(13) -0.0071(11)
C17 0.116(2) 0.0608(14) 0.0529(13) 0.0188(11) 0.0264(14) 0.0086(14)
C18 0.0757(14) 0.0652(13) 0.0495(12) 0.0145(10) 0.0043(10) 0.0026(11)
C19 0.0590(11) 0.0479(10) 0.0419(10) -0.0055(8) 0.0072(8) -0.0086(9)
C20 0.163(3) 0.0818(19) 0.0560(15) -0.0285(14) -0.0003(17) 0.023(2)
C21 0.336(7) 0.078(2) 0.115(3) -0.023(2) 0.112(4) 0.013(3)
C22 0.0791(14) 0.0477(11) 0.0487(11) 0.0032(9) 0.0164(10) 0.0083(10)
N1 0.0609(9) 0.0511(9) 0.0323(8) 0.0023(6) 0.0053(6) 0.0099(7)
N2 0.0798(11) 0.0420(8) 0.0370(8) -0.0012(6) 0.0149(7) 0.0029(8)
N3 0.0790(12) 0.0690(12) 0.0611(11) 0.0001(9) 0.0148(9) 0.0252(10)
N4 0.151(2) 0.0636(13) 0.0774(16) -0.0187(12) 0.0696(17) -0.0296(15)
O1 0.157(2) 0.162(2) 0.0900(16) -0.0328(15) 0.0624(16) -0.092(2)
O2 0.223(3) 0.0699(13) 0.1248(19) 0.0280(13) 0.109(2) 0.0052(15)
O3 0.0794(10) 0.0636(9) 0.0398(7) -0.0059(6) -0.0028(7) -0.0028(7)
O4 0.1204(14) 0.0664(10) 0.0479(9) -0.0178(7) 0.0002(9) 0.0228(10)

loop_
_atom_type_symbol
_atom_type_description
_atom_type_scat_dispersion_real
_atom_type_scat_dispersion_imag
_atom_type_scat_source
C C 0.0033 0.0016 'International Tables Vol C Tables 4.2.6.8 and 6.1.1.4'
H H 0.0000 0.0000 'International Tables Vol C Tables 4.2.6.8 and 6.1.1.4'
N N 0.0061 0.0033 'International Tables Vol C Tables 4.2.6.8 and 6.1.1.4'
O O 0.0106 0.0060 'International Tables Vol C Tables 4.2.6.8 and 6.1.1.4'

loop_
_geom_angle_atom_site_label_1
_geom_angle_atom_site_label_2
_geom_angle_atom_site_label_3
_geom_angle
C2 C1 N1 119.97(16)
C2 C1 N2 124.30(17)
N1 C1 N2 115.71(15)
C1 C2 C12 118.87(16)
C1 C2 C3 121.37(16)
C12 C2 C3 119.73(15)
C2 C3 C13 112.90(15)
C2 C3 C4 110.06(14)
C13 C3 C4 110.09(14)
C2 C3 H3 107.9
C13 C3 H3 107.9
C4 C3 H3 107.9
C5 C4 C19 124.82(17)
C5 C4 C3 121.59(15)
C19 C4 C3 113.58(15)
C4 C5 N1 119.48(16)
C4 C5 C22 128.62(17)
N1 C5 C22 111.90(15)
C11 C6 C7 119.91(18)
C11 C6 N2 121.70(17)
C7 C6 N2 118.37(18)
C6 C7 C8 119.5(2)
C6 C7 H7 120.2
C8 C7 H7 120.2
C9 C8 C7 120.4(2)
C9 C8 H8 119.8
C7 C8 H8 119.8
C10 C9 C8 119.7(2)
C10 C9 H9 120.1
C8 C9 H9 120.1
C9 C10 C11 120.7(2)
C9 C10 H10 119.6
C11 C10 H10 119.6
C10 C11 C6 119.8(2)
C10 C11 H11 120.1
C6 C11 H11 120.1
N3 C12 C2 179.3(2)
C14 C13 C18 117.83(19)
C14 C13 C3 120.89(16)
C18 C13 C3 121.19(18)
C15 C14 C13 121.85(19)
C15 C14 H14 119.1
C13 C14 H14 119.1
C16 C15 C14 118.1(2)
C16 C15 H15 120.9
C14 C15 H15 120.9
C17 C16 C15 122.5(2)
C17 C16 N4 118.3(2)
C15 C16 N4 119.2(2)
C16 C17 C18 118.7(2)
C16 C17 H17 120.7
C18 C17 H17 120.7
C13 C18 C17 121.0(2)
C13 C18 H18 119.5
C17 C18 H18 119.5
O3 C19 O4 122.33(18)
O3 C19 C4 122.95(18)
O4 C19 C4 114.72(17)
C21 C20 O4 110.7(3)
C21 C20 H20A 109.5
O4 C20 H20A 109.5
C21 C20 H20B 109.5
O4 C20 H20B 109.5
H20A C20 H20B 108.1
C20 C21 H21A 109.5
C20 C21 H21B 109.5
H21A C21 H21B 109.5
C20 C21 H21C 109.5
H21A C21 H21C 109.5
H21B C21 H21C 109.5
C5 C22 H22A 109.5
C5 C22 H22B 109.5
H22A C22 H22B 109.5
C5 C22 H22C 109.5
H22A C22 H22C 109.5
H22B C22 H22C 109.5
C1 N1 C5 122.94(15)
C1 N1 H1 118.5
C5 N1 H1 118.5
C1 N2 C6 123.81(15)
C1 N2 H2 118.1
C6 N2 H2 118.1
O2 N4 O1 124.9(3)
O2 N4 C16 118.3(3)
O1 N4 C16 116.8(3)
C19 O4 C20 117.91(19)

loop_
_geom_bond_atom_site_label_1
_geom_bond_atom_site_label_2
_geom_bond_distance
C1 C2 1.355(2)
C1 N1 1.370(2)
C1 N2 1.378(2)
C2 C12 1.414(3)
C2 C3 1.517(2)
C3 C13 1.519(3)
C3 C4 1.526(3)
C3 H3 0.9800
C4 C5 1.350(2)
C4 C19 1.468(2)
C5 N1 1.380(2)
C5 C22 1.501(3)
C6 C11 1.378(3)
C6 C7 1.380(3)
C6 N2 1.418(2)
C7 C8 1.385(3)
C7 H7 0.9300
C8 C9 1.372(4)
C8 H8 0.9300
C9 C10 1.366(4)
C9 H9 0.9300
C10 C11 1.377(3)
C10 H10 0.9300
C11 H11 0.9300
C12 N3 1.147(3)
C13 C14 1.384(3)
C13 C18 1.383(3)
C14 C15 1.381(3)
C14 H14 0.9300
C15 C16 1.365(3)
C15 H15 0.9300
C16 C17 1.358(4)
C16 N4 1.474(3)
C17 C18 1.391(3)
C17 H17 0.9300
C18 H18 0.9300
C19 O3 1.209(2)
C19 O4 1.321(3)
C20 C21 1.337(4)
C20 O4 1.460(3)
C20 H20A 0.9700
C20 H20B 0.9700
C21 H21A 0.9600
C21 H21B 0.9600
C21 H21C 0.9600
C22 H22A 0.9600
C22 H22B 0.9600
C22 H22C 0.9600
N1 H1 0.8600
N2 H2 0.8600
N4 O2 1.207(4)
N4 O1 1.242(4)
